data_7239625
loop_
_publ_author_name
'Komissarova, Ekaterina A.'
'Dominskiy, Dmitry I.'
'Zhulanov, Vladimir E.'
'Abashev, George G.'
'Siddiqui, Afzal'
'Singh, Surya P.'
'Sosorev, Andrey Yu'
'Paraschuk, Dmitry Yu'

_publ_section_title
;
 Unraveling the unusual effect of fluorination on crystal packing in an
 organic semiconductor.
;
_journal_issue 3
_journal_name_full 'Physical chemistry chemical physics : PCCP'
_journal_page_first 1665
_journal_page_last 1673
_journal_paper_doi 10.1039/c9cp05455c
_journal_volume 22
_journal_year 2020
_chemical_formula_moiety 'C26 H12 F2 N2 O4'
_chemical_formula_sum 'C26 H12 F2 N2 O4'
_chemical_formula_weight 454.38
_chemical_name_systematic 2,7-bis(4-fluorophenyl)benzo[lmn][3,8]phenanthroline-1,3,6,8(2H,7H)-tetraone
_space_group_IT_number 14
_space_group_name_Hall '-P 2ybc'
_space_group_name_H-M_alt 'P 1 21/c 1'
_symmetry_cell_setting monoclinic
_symmetry_space_group_name_H-M 'P 1 21/c 1'
_atom_sites_solution_hydrogens geom
_atom_sites_solution_primary direct
_atom_sites_solution_secondary difmap
_audit_block_doi 10.5517/ccdc.csd.cc23nvxk
_audit_creation_method SHELXL-97
_audit_update_record
;
2019-09-28 deposited with the CCDC.	2019-12-06 downloaded from the CCDC.
;
_cell_angle_alpha 90.00
_cell_angle_beta 101.82(3)
_cell_angle_gamma 90.00
_cell_formula_units_Z 2
_cell_length_a 16.538(5)
_cell_length_b 8.3933(15)
_cell_length_c 7.2050(18)
_cell_measurement_reflns_used 1388
_cell_measurement_temperature 295(2)
_cell_measurement_theta_max 27.9720
_cell_measurement_theta_min 2.5100
_cell_volume 978.9(4)
_computing_cell_refinement
;
CrysAlisPro, Agilent Technologies,
Version 1.171.37.33 (release 27-03-2014 CrysAlis171 .NET)
(compiled Mar 27 2014,17:12:48)
;
_computing_data_collection
;
CrysAlisPro, Agilent Technologies,
Version 1.171.37.33 (release 27-03-2014 CrysAlis171 .NET)
(compiled Mar 27 2014,17:12:48)
;
_computing_data_reduction
;
CrysAlisPro, Agilent Technologies,
Version 1.171.37.33 (release 27-03-2014 CrysAlis171 .NET)
(compiled Mar 27 2014,17:12:48)
;
_computing_structure_refinement 'SHELXL-97 (Sheldrick, 2008)'
_computing_structure_solution 'SHELXS-97 (Sheldrick, 2008)'
_diffrn_ambient_temperature 295(2)
_diffrn_measured_fraction_theta_full 0.999
_diffrn_measured_fraction_theta_max 0.853
_diffrn_measurement_device_type 'New Xcalibur, Ruby'
_diffrn_measurement_method '\w scans'
_diffrn_radiation_monochromator graphite
_diffrn_radiation_source 'fine-focus sealed tube'
_diffrn_radiation_type MoK\a
_diffrn_radiation_wavelength 0.71073
_diffrn_reflns_av_R_equivalents 0.0333
_diffrn_reflns_av_sigmaI/netI 0.0368
_diffrn_reflns_limit_h_max 22
_diffrn_reflns_limit_h_min -17
_diffrn_reflns_limit_k_max 11
_diffrn_reflns_limit_k_min -7
_diffrn_reflns_limit_l_max 9
_diffrn_reflns_limit_l_min -7
_diffrn_reflns_number 5219
_diffrn_reflns_theta_full 26.00
_diffrn_reflns_theta_max 29.70
_diffrn_reflns_theta_min 2.52
_exptl_absorpt_coefficient_mu 0.118
_exptl_absorpt_correction_T_max 1.00000
_exptl_absorpt_correction_T_min 0.56244
_exptl_absorpt_correction_type multi-scan
_exptl_absorpt_process_details
;
CrysAlisPro, Agilent Technologies,
Version 1.171.37.33 (release 27-03-2014 CrysAlis171 .NET)
(compiled Mar 27 2014,17:12:48)
Empirical absorption correction using spherical harmonics,
 implemented in SCALE3 ABSPACK scaling algorithm.
;
_exptl_crystal_colour colourless
_exptl_crystal_density_diffrn 1.542
_exptl_crystal_density_method 'not measured'
_exptl_crystal_description plate
_exptl_crystal_F_000 464
_exptl_crystal_recrystallization_method 'Re-crystallisation from solvent: Ethanol or Acetic acid'
_exptl_crystal_size_max 0.5
_exptl_crystal_size_mid 0.4
_exptl_crystal_size_min 0.15
_refine_diff_density_max 0.238
_refine_diff_density_min -0.241
_refine_diff_density_rms 0.053
_refine_ls_extinction_method none
_refine_ls_goodness_of_fit_ref 1.054
_refine_ls_hydrogen_treatment constr
_refine_ls_matrix_type full
_refine_ls_number_parameters 154
_refine_ls_number_reflns 2368
_refine_ls_number_restraints 6
_refine_ls_restrained_S_all 1.098
_refine_ls_R_factor_all 0.0897
_refine_ls_R_factor_gt 0.0606
_refine_ls_shift/su_max 0.002
_refine_ls_shift/su_mean 0.000
_refine_ls_structure_factor_coef Fsqd
_refine_ls_weighting_details 'calc w=1/[\s^2^(Fo^2^)+(0.1009P)^2^+0.0986P] where P=(Fo^2^+2Fc^2^)/3'
_refine_ls_weighting_scheme calc
_refine_ls_wR_factor_gt 0.1658
_refine_ls_wR_factor_ref 0.1963
_reflns_number_gt 1539
_reflns_number_total 2368
_reflns_threshold_expression >2\s(I)
_cod_data_source_file c9cp05455c2.cif
_cod_data_source_block psu-860(aggr-49)-4
_cod_depositor_comments 'Adding full bibliography for 7239625.cif.'
_cod_database_code 7239625

loop_
_symmetry_equiv_pos_as_xyz
'x, y, z'
'-x, y+1/2, -z+1/2'
'-x, -y, -z'
'x, -y-1/2, z-1/2'

loop_
_atom_site_label
_atom_site_type_symbol
_atom_site_fract_x
_atom_site_fract_y
_atom_site_fract_z
_atom_site_U_iso_or_equiv
_atom_site_adp_type
_atom_site_occupancy
_atom_site_symmetry_multiplicity
_atom_site_calc_flag
_atom_site_refinement_flags
F1 F -0.00313(10) 0.5853(3) -0.2617(3) 0.1020(7) Uani 1 1 d .
C4 C 0.46083(12) 0.5105(2) 0.4419(3) 0.0378(5) Uani 1 1 d .
N1 N 0.30421(11) 0.54509(19) 0.2052(3) 0.0441(5) Uani 1 1 d .
C3 C 0.38962(12) 0.4647(2) 0.5077(3) 0.0402(5) Uani 1 1 d .
C5 C 0.45404(13) 0.5780(2) 0.2607(3) 0.0398(5) Uani 1 1 d .
C2 C 0.30739(13) 0.4848(2) 0.3859(3) 0.0445(5) Uani 1 1 d .
O1 O 0.36320(10) 0.6581(2) -0.0185(2) 0.0575(5) Uani 1 1 d .
C7 C 0.39813(14) 0.4004(2) 0.6859(3) 0.0457(5) Uani 1 1 d .
H7 H 0.3514 0.3705 0.7304 0.055 Uiso 1 1 calc R
C1 C 0.37196(13) 0.5995(2) 0.1366(3) 0.0425(5) Uani 1 1 d .
O2 O 0.24477(10) 0.44766(19) 0.4369(2) 0.0603(5) Uani 1 1 d .
C6 C 0.52407(14) 0.6205(2) 0.1997(3) 0.0454(5) Uani 1 1 d .
H6 H 0.5195 0.6641 0.0793 0.054 Uiso 1 1 calc R
C8 C 0.22436(12) 0.55742(19) 0.0826(3) 0.0471(6) Uani 1 1 d D
C9 C 0.18219(12) 0.7009(2) 0.0671(3) 0.0537(6) Uani 1 1 d D
H9 H 0.2057 0.7898 0.1341 0.064 Uiso 1 1 calc R
C11 C 0.07178(14) 0.5763(3) -0.1476(4) 0.0686(7) Uani 1 1 d D
C10 C 0.10444(13) 0.7107(3) -0.0497(4) 0.0669(7) Uani 1 1 d D
H10 H 0.0749 0.8057 -0.0616 0.080 Uiso 1 1 calc R
C13 C 0.19067(14) 0.4244(2) -0.0176(4) 0.0688(8) Uani 1 1 d D
H13 H 0.2199 0.3290 -0.0055 0.083 Uiso 1 1 calc R
C12 C 0.11354(14) 0.4329(3) -0.1358(4) 0.0795(9) Uani 1 1 d D
H12 H 0.0905 0.3448 -0.2052 0.095 Uiso 1 1 calc R

loop_
_atom_site_aniso_label
_atom_site_aniso_U_11
_atom_site_aniso_U_22
_atom_site_aniso_U_33
_atom_site_aniso_U_23
_atom_site_aniso_U_13
_atom_site_aniso_U_12
F1 0.0567(11) 0.1230(17) 0.1113(14) 0.0098(12) -0.0177(10) 0.0033(9)
C4 0.0461(11) 0.0250(9) 0.0435(11) -0.0007(8) 0.0118(9) -0.0001(8)
N1 0.0442(10) 0.0347(9) 0.0513(10) 0.0015(8) 0.0050(8) -0.0012(7)
C3 0.0459(12) 0.0277(9) 0.0476(11) -0.0011(8) 0.0108(9) -0.0021(8)
C5 0.0491(12) 0.0288(9) 0.0410(11) -0.0005(8) 0.0081(9) 0.0001(8)
C2 0.0502(13) 0.0302(9) 0.0537(12) 0.0005(9) 0.0121(10) -0.0019(8)
O1 0.0592(10) 0.0605(11) 0.0507(9) 0.0134(8) 0.0060(7) 0.0000(7)
C7 0.0495(12) 0.0409(11) 0.0486(12) 0.0037(9) 0.0143(9) -0.0049(9)
C1 0.0514(13) 0.0318(9) 0.0441(11) 0.0006(9) 0.0096(9) -0.0004(8)
O2 0.0465(10) 0.0602(10) 0.0743(11) 0.0148(8) 0.0128(8) -0.0048(7)
C6 0.0568(13) 0.0377(11) 0.0428(11) 0.0066(9) 0.0127(10) -0.0024(9)
C8 0.0458(13) 0.0400(11) 0.0536(13) 0.0024(9) 0.0061(10) -0.0020(8)
C9 0.0624(15) 0.0424(12) 0.0554(13) 0.0009(10) 0.0099(11) 0.0066(10)
C11 0.0471(14) 0.0819(19) 0.0698(16) 0.0102(14) -0.0041(12) 0.0004(13)
C10 0.0636(16) 0.0628(16) 0.0722(16) 0.0102(14) 0.0093(13) 0.0201(13)
C13 0.0601(17) 0.0461(13) 0.092(2) -0.0082(13) -0.0039(14) 0.0007(11)
C12 0.0614(17) 0.0651(17) 0.100(2) -0.0112(16) -0.0117(16) -0.0115(13)

loop_
_atom_type_symbol
_atom_type_description
_atom_type_scat_dispersion_real
_atom_type_scat_dispersion_imag
_atom_type_scat_source
C C 0.0033 0.0016 'International Tables Vol C Tables 4.2.6.8 and 6.1.1.4'
H H 0.0000 0.0000 'International Tables Vol C Tables 4.2.6.8 and 6.1.1.4'
N N 0.0061 0.0033 'International Tables Vol C Tables 4.2.6.8 and 6.1.1.4'
O O 0.0106 0.0060 'International Tables Vol C Tables 4.2.6.8 and 6.1.1.4'
F F 0.0171 0.0103 'International Tables Vol C Tables 4.2.6.8 and 6.1.1.4'

loop_
_geom_angle_atom_site_label_1
_geom_angle_atom_site_label_2
_geom_angle_atom_site_label_3
_geom_angle
_geom_angle_site_symmetry_1
_geom_angle_site_symmetry_3
C4 C4 C5 119.6(2) 3_666 .
C4 C4 C3 119.9(2) 3_666 .
C5 C4 C3 120.57(19) . .
C2 N1 C1 125.07(18) . .
C2 N1 C8 117.21(17) . .
C1 N1 C8 117.68(17) . .
C7 C3 C4 119.3(2) . .
C7 C3 C2 120.58(19) . .
C4 C3 C2 120.15(19) . .
C6 C5 C4 119.5(2) . .
C6 C5 C1 120.48(18) . .
C4 C5 C1 120.05(18) . .
O2 C2 N1 120.6(2) . .
O2 C2 C3 122.3(2) . .
N1 C2 C3 117.06(18) . .
C3 C7 C6 120.6(2) . 3_666
C3 C7 H7 119.7 . .
C6 C7 H7 119.7 3_666 .
O1 C1 N1 120.81(19) . .
O1 C1 C5 122.30(19) . .
N1 C1 C5 116.87(17) . .
C5 C6 C7 121.21(19) . 3_666
C5 C6 H6 119.4 . .
C7 C6 H6 119.4 3_666 .
C13 C8 C9 121.2(2) . .
C13 C8 N1 118.99(16) . .
C9 C8 N1 119.85(16) . .
C8 C9 C10 119.32(19) . .
C8 C9 H9 120.3 . .
C10 C9 H9 120.3 . .
F1 C11 C10 118.9(2) . .
F1 C11 C12 118.3(2) . .
C10 C11 C12 122.8(2) . .
C11 C10 C9 118.6(2) . .
C11 C10 H10 120.7 . .
C9 C10 H10 120.7 . .
C12 C13 C8 120.1(2) . .
C12 C13 H13 120.0 . .
C8 C13 H13 120.0 . .
C11 C12 C13 118.0(2) . .
C11 C12 H12 121.0 . .
C13 C12 H12 121.0 . .

loop_
_geom_bond_atom_site_label_1
_geom_bond_atom_site_label_2
_geom_bond_distance
_geom_bond_site_symmetry_2
F1 C11 1.341(3) .
C4 C4 1.403(4) 3_666
C4 C5 1.406(3) .
C4 C3 1.410(3) .
N1 C2 1.387(3) .
N1 C1 1.391(3) .
N1 C8 1.434(3) .
C3 C7 1.373(3) .
C3 C2 1.470(3) .
C5 C6 1.368(3) .
C5 C1 1.476(3) .
C2 O2 1.209(3) .
O1 C1 1.202(2) .
C7 C6 1.390(3) 3_666
C7 H7 0.9300 .
C6 C7 1.390(3) 3_666
C6 H6 0.9300 .
C8 C13 1.3836(18) .
C8 C9 1.3845(18) .
C9 C10 1.3872(19) .
C9 H9 0.9300 .
C11 C10 1.3804(19) .
C11 C12 1.3814(19) .
C10 H10 0.9300 .
C13 C12 1.3829(19) .
C13 H13 0.9300 .
C12 H12 0.9300 .

loop_
_geom_torsion_atom_site_label_1
_geom_torsion_atom_site_label_2
_geom_torsion_atom_site_label_3
_geom_torsion_atom_site_label_4
_geom_torsion
_geom_torsion_site_symmetry_1
_geom_torsion_site_symmetry_4
C4 C4 C3 C7 0.2(3) 3_666 .
C5 C4 C3 C7 -179.48(17) . .
C4 C4 C3 C2 -179.32(19) 3_666 .
C5 C4 C3 C2 1.0(3) . .
C4 C4 C5 C6 0.7(3) 3_666 .
C3 C4 C5 C6 -179.59(17) . .
C4 C4 C5 C1 179.49(19) 3_666 .
C3 C4 C5 C1 -0.8(3) . .
C1 N1 C2 O2 176.22(18) . .
C8 N1 C2 O2 -1.4(3) . .
C1 N1 C2 C3 -5.4(3) . .
C8 N1 C2 C3 176.98(15) . .
C7 C3 C2 O2 0.7(3) . .
C4 C3 C2 O2 -179.75(19) . .
C7 C3 C2 N1 -177.61(18) . .
C4 C3 C2 N1 1.9(3) . .
C4 C3 C7 C6 -0.3(3) . 3_666
C2 C3 C7 C6 179.21(17) . 3_666
C2 N1 C1 O1 -175.86(19) . .
C8 N1 C1 O1 1.7(3) . .
C2 N1 C1 C5 5.6(3) . .
C8 N1 C1 C5 -176.83(15) . .
C6 C5 C1 O1 -2.0(3) . .
C4 C5 C1 O1 179.20(19) . .
C6 C5 C1 N1 176.51(17) . .
C4 C5 C1 N1 -2.3(3) . .
C4 C5 C6 C7 -0.6(3) . 3_666
C1 C5 C6 C7 -179.39(18) . 3_666
C2 N1 C8 C13 -83.2(3) . .
C1 N1 C8 C13 99.0(2) . .
C2 N1 C8 C9 96.5(2) . .
C1 N1 C8 C9 -81.3(3) . .
C13 C8 C9 C10 0.7(4) . .
N1 C8 C9 C10 -179.0(2) . .
F1 C11 C10 C9 -179.6(2) . .
C12 C11 C10 C9 -0.6(4) . .
C8 C9 C10 C11 -0.3(4) . .
C9 C8 C13 C12 -0.1(4) . .
N1 C8 C13 C12 179.6(2) . .
F1 C11 C12 C13 -179.9(2) . .
C10 C11 C12 C13 1.2(5) . .
C8 C13 C12 C11 -0.8(5) . .
